data_4330248
loop_
_publ_author_name
'Lu-Fang Ma'
'Min-Le Han'
'Jian-Hua Qin'
'Li-Ya Wang'
'Miao Du'

_publ_section_title
;
 MnIICoordination Polymers Based on Bi-, Tri-, and Tetranuclear and
 Polymeric Chain Building Units: Crystal Structures and Magnetic
 Properties
;
_journal_name_full 'Inorganic Chemistry'
_journal_page_first 9431
_journal_page_last 9442
_journal_paper_doi 10.1021/ic3012537
_journal_volume 51
_journal_year 2012
_chemical_formula_sum 'C57 H64 Mn4 N4 O18'
_chemical_formula_weight 1312.88
_chemical_name_systematic
;

 ?

;
_space_group_IT_number 70
_symmetry_cell_setting orthorhombic
_symmetry_space_group_name_Hall '-F 2uv 2vw'
_symmetry_space_group_name_H-M 'F d d d :2'
_atom_sites_solution_hydrogens geom
_atom_sites_solution_primary direct
_atom_sites_solution_secondary difmap
_audit_creation_method SHELXL-97
_cell_angle_alpha 90.00
_cell_angle_beta 90.00
_cell_angle_gamma 90.00
_cell_formula_units_Z 16
_cell_length_a 11.6083(8)
_cell_length_b 40.268(3)
_cell_length_c 48.394(3)
_cell_measurement_reflns_used 9932
_cell_measurement_temperature 296(2)
_cell_measurement_theta_max 25.50
_cell_measurement_theta_min 2.36
_cell_volume 22621(3)
_computing_cell_refinement 'Bruker SMART'
_computing_data_collection 'Bruker SMART'
_computing_data_reduction 'Bruker SAINT'
_computing_molecular_graphics 'Bruker SHELXTL'
_computing_publication_material 'Bruker SHELXTL'
_computing_structure_refinement 'SHELXL-97 (Sheldrick, 1997)'
_computing_structure_solution 'SHELXS-97 (Sheldrick, 1990)'
_diffrn_ambient_temperature 296(2)
_diffrn_measured_fraction_theta_full 0.998
_diffrn_measured_fraction_theta_max 0.998
_diffrn_measurement_device_type 'CCD area detector'
_diffrn_measurement_method 'phi and omega scans'
_diffrn_radiation_monochromator graphite
_diffrn_radiation_source 'fine-focus sealed tube'
_diffrn_radiation_type MoK\a
_diffrn_radiation_wavelength 0.71073
_diffrn_reflns_av_R_equivalents 0.0299
_diffrn_reflns_av_sigmaI/netI 0.0195
_diffrn_reflns_limit_h_max 14
_diffrn_reflns_limit_h_min -13
_diffrn_reflns_limit_k_max 47
_diffrn_reflns_limit_k_min -48
_diffrn_reflns_limit_l_max 58
_diffrn_reflns_limit_l_min -58
_diffrn_reflns_number 32789
_diffrn_reflns_theta_full 25.50
_diffrn_reflns_theta_max 25.50
_diffrn_reflns_theta_min 2.36
_diffrn_standards_decay_% 0
_diffrn_standards_interval_count 0
_diffrn_standards_interval_time 0
_diffrn_standards_number 0
_exptl_absorpt_coefficient_mu 0.951
_exptl_absorpt_correction_T_max 0.8400
_exptl_absorpt_correction_T_min 0.6531
_exptl_absorpt_correction_type multi-scan
_exptl_absorpt_process_details sadabs
_exptl_crystal_colour grey
_exptl_crystal_density_diffrn 1.542
_exptl_crystal_description block
_exptl_crystal_F_000 10848
_exptl_crystal_size_max 0.49
_exptl_crystal_size_mid 0.25
_exptl_crystal_size_min 0.19
_refine_diff_density_max 0.976
_refine_diff_density_min -0.725
_refine_diff_density_rms 0.080
_refine_ls_extinction_method none
_refine_ls_goodness_of_fit_ref 1.028
_refine_ls_hydrogen_treatment constr
_refine_ls_matrix_type full
_refine_ls_number_parameters 408
_refine_ls_number_reflns 5267
_refine_ls_number_restraints 78
_refine_ls_restrained_S_all 1.072
_refine_ls_R_factor_all 0.0512
_refine_ls_R_factor_gt 0.0435
_refine_ls_shift/su_max 0.001
_refine_ls_shift/su_mean 0.000
_refine_ls_structure_factor_coef Fsqd
_refine_ls_weighting_details 'calc w=1/[\s^2^(Fo^2^)+(0.1467P)^2^+2.9968P] where P=(Fo^2^+2Fc^2^)/3'
_refine_ls_weighting_scheme calc
_refine_ls_wR_factor_gt 0.1584
_refine_ls_wR_factor_ref 0.1745
_reflns_number_gt 4504
_reflns_number_total 5267
_reflns_threshold_expression >2sigma(I)
_cod_data_source_file ic3012537_si_002_5.cif
_cod_data_source_block 5
_cod_original_sg_symbol_H-M 'F d d d'
_cod_database_code 4330248

loop_
_symmetry_equiv_pos_as_xyz
'x, y, z'
'-x+3/4, -y+3/4, z'
'-x+3/4, y, -z+3/4'
'x, -y+3/4, -z+3/4'
'x, y+1/2, z+1/2'
'-x+3/4, -y+5/4, z+1/2'
'-x+3/4, y+1/2, -z+5/4'
'x, -y+5/4, -z+5/4'
'x+1/2, y, z+1/2'
'-x+5/4, -y+3/4, z+1/2'
'-x+5/4, y, -z+5/4'
'x+1/2, -y+3/4, -z+5/4'
'x+1/2, y+1/2, z'
'-x+5/4, -y+5/4, z'
'-x+5/4, y+1/2, -z+3/4'
'x+1/2, -y+5/4, -z+3/4'
'-x, -y, -z'
'x-3/4, y-3/4, -z'
'x-3/4, -y, z-3/4'
'-x, y-3/4, z-3/4'
'-x, -y+1/2, -z+1/2'
'x-3/4, y-1/4, -z+1/2'
'x-3/4, -y+1/2, z-1/4'
'-x, y-1/4, z-1/4'
'-x+1/2, -y, -z+1/2'
'x-1/4, y-3/4, -z+1/2'
'x-1/4, -y, z-1/4'
'-x+1/2, y-3/4, z-1/4'
'-x+1/2, -y+1/2, -z'
'x-1/4, y-1/4, -z'
'x-1/4, -y+1/2, z-3/4'
'-x+1/2, y-1/4, z-3/4'

loop_
_atom_site_label
_atom_site_type_symbol
_atom_site_fract_x
_atom_site_fract_y
_atom_site_fract_z
_atom_site_U_iso_or_equiv
_atom_site_adp_type
_atom_site_occupancy
_atom_site_symmetry_multiplicity
_atom_site_calc_flag
_atom_site_refinement_flags
_atom_site_disorder_assembly
_atom_site_disorder_group
C10 C -0.0242(5) 0.11147(15) 0.08454(14) 0.0671(12) Uani 0.690(5) 1 d PDU A 1
H10A H -0.0560 0.0897 0.0874 0.101 Uiso 0.690(5) 1 calc PR A 1
H10B H -0.0166 0.1225 0.1020 0.101 Uiso 0.690(5) 1 calc PR A 1
H10C H 0.0501 0.1096 0.0760 0.101 Uiso 0.690(5) 1 calc PR A 1
C11 C -0.1470(6) 0.10777(16) 0.04332(13) 0.0706(12) Uani 0.690(5) 1 d PDU A 1
H11A H -0.0869 0.0921 0.0393 0.106 Uiso 0.690(5) 1 calc PR A 1
H11B H -0.1663 0.1199 0.0269 0.106 Uiso 0.690(5) 1 calc PR A 1
H11C H -0.2138 0.0961 0.0499 0.106 Uiso 0.690(5) 1 calc PR A 1
C12 C -0.2036(5) 0.14485(15) 0.08216(15) 0.0655(12) Uani 0.690(5) 1 d PDU A 1
H12A H -0.2412 0.1267 0.0914 0.098 Uiso 0.690(5) 1 calc PR A 1
H12B H -0.2576 0.1558 0.0702 0.098 Uiso 0.690(5) 1 calc PR A 1
H12C H -0.1752 0.1603 0.0956 0.098 Uiso 0.690(5) 1 calc PR A 1
C10' C -0.0481(11) 0.0986(2) 0.0647(3) 0.0671(12) Uani 0.310(5) 1 d PD A 2
H10D H -0.0975 0.0823 0.0731 0.101 Uiso 0.310(5) 1 calc PR A 2
H10E H 0.0233 0.0997 0.0747 0.101 Uiso 0.310(5) 1 calc PR A 2
H10F H -0.0333 0.0925 0.0459 0.101 Uiso 0.310(5) 1 calc PR A 2
C11' C -0.2153(10) 0.1289(3) 0.0463(3) 0.0706(12) Uani 0.310(5) 1 d PD A 2
H11D H -0.1914 0.1274 0.0273 0.106 Uiso 0.310(5) 1 calc PR A 2
H11E H -0.2632 0.1482 0.0487 0.106 Uiso 0.310(5) 1 calc PR A 2
H11F H -0.2581 0.1094 0.0512 0.106 Uiso 0.310(5) 1 calc PR A 2
C12' C -0.1555(12) 0.1378(4) 0.0946(2) 0.0655(12) Uani 0.310(5) 1 d PD A 2
H12D H -0.1973 0.1184 0.1004 0.098 Uiso 0.310(5) 1 calc PR A 2
H12E H -0.2064 0.1565 0.0942 0.098 Uiso 0.310(5) 1 calc PR A 2
H12F H -0.0937 0.1420 0.1073 0.098 Uiso 0.310(5) 1 calc PR A 2
C22 C -0.1478(6) 0.42222(17) 0.01501(15) 0.0492(10) Uani 0.493(4) 1 d PDU B 1
H22A H -0.2109 0.4143 0.0260 0.074 Uiso 0.493(4) 1 calc PR B 1
H22B H -0.1008 0.4038 0.0094 0.074 Uiso 0.493(4) 1 calc PR B 1
H22C H -0.1771 0.4333 -0.0011 0.074 Uiso 0.493(4) 1 calc PR B 1
C23 C -0.1370(6) 0.47838(16) 0.03675(15) 0.0461(10) Uani 0.493(4) 1 d PDU B 1
H23A H -0.0865 0.4940 0.0456 0.069 Uiso 0.493(4) 1 calc PR B 1
H23B H -0.2028 0.4745 0.0483 0.069 Uiso 0.493(4) 1 calc PR B 1
H23C H -0.1618 0.4872 0.0193 0.069 Uiso 0.493(4) 1 calc PR B 1
C24 C 0.0373(5) 0.45380(19) 0.01502(15) 0.0472(10) Uani 0.493(4) 1 d PDU B 1
H24A H 0.0178 0.4660 -0.0014 0.071 Uiso 0.493(4) 1 calc PR B 1
H24B H 0.0729 0.4332 0.0100 0.071 Uiso 0.493(4) 1 calc PR B 1
H24C H 0.0900 0.4666 0.0260 0.071 Uiso 0.493(4) 1 calc PR B 1
C22' C -0.2067(5) 0.43982(19) 0.02729(15) 0.0492(10) Uani 0.507(4) 1 d PD B 2
H22D H -0.2502 0.4482 0.0427 0.074 Uiso 0.507(4) 1 calc PR B 2
H22E H -0.2193 0.4163 0.0256 0.074 Uiso 0.507(4) 1 calc PR B 2
H22F H -0.2312 0.4507 0.0107 0.074 Uiso 0.507(4) 1 calc PR B 2
C23' C -0.0659(7) 0.48488(14) 0.03673(14) 0.0461(10) Uani 0.507(4) 1 d PD B 2
H23D H -0.0897 0.4962 0.0203 0.069 Uiso 0.507(4) 1 calc PR B 2
H23E H 0.0124 0.4907 0.0409 0.069 Uiso 0.507(4) 1 calc PR B 2
H23F H -0.1147 0.4913 0.0518 0.069 Uiso 0.507(4) 1 calc PR B 2
C24' C -0.0098(6) 0.43658(18) 0.00720(13) 0.0472(10) Uani 0.507(4) 1 d PD B 2
H24D H -0.0046 0.4550 -0.0053 0.071 Uiso 0.507(4) 1 calc PR B 2
H24E H -0.0489 0.4185 -0.0017 0.071 Uiso 0.507(4) 1 calc PR B 2
H24F H 0.0662 0.4296 0.0124 0.071 Uiso 0.507(4) 1 calc PR B 2
Mn1 Mn 0.29752(4) 0.299006(10) 0.065140(9) 0.02228(19) Uani 1 1 d . . .
Mn2 Mn 0.1250 0.287848(14) 0.1250 0.0209(2) Uani 1 2 d S . .
Mn3 Mn 0.3750 0.3750 0.059646(12) 0.0199(2) Uani 1 2 d S . .
O1 O 0.1931(2) 0.25802(6) 0.06741(6) 0.0470(7) Uani 1 1 d . . .
O2 O 0.0596(2) 0.24829(6) 0.09862(4) 0.0361(5) Uani 1 1 d . . .
O3 O 0.1969(2) 0.20094(6) -0.02143(5) 0.0388(6) Uani 1 1 d . . .
O4 O 0.0754(2) 0.15945(7) -0.02912(5) 0.0417(6) Uani 1 1 d . . .
O5 O 0.20891(16) 0.34867(5) 0.06275(4) 0.0243(5) Uani 1 1 d . . .
O6 O 0.09711(19) 0.32733(6) 0.09533(5) 0.0335(5) Uani 1 1 d . . .
O7 O -0.08500(18) 0.41187(5) 0.15682(4) 0.0284(5) Uani 1 1 d . . .
O8 O -0.18713(17) 0.45162(5) 0.13730(4) 0.0255(5) Uani 1 1 d . . .
O9 O 0.9044(4) 0.21481(12) 0.13540(9) 0.1061(14) Uani 1 1 d . . .
H1W H 0.9508 0.2259 0.1254 0.159 Uiso 1 1 d R . .
H2W H 0.9127 0.2257 0.1503 0.159 Uiso 1 1 d R . .
N1 N 0.4581(2) 0.26901(8) 0.06473(6) 0.0389(7) Uani 1 1 d . . .
N2 N 0.6014(3) 0.24020(8) 0.08209(7) 0.0439(7) Uani 1 1 d . . .
C1 C 0.0731(2) 0.21212(7) 0.05920(6) 0.0217(6) Uani 1 1 d . . .
C2 C 0.1131(2) 0.20997(7) 0.03225(6) 0.0234(6) Uani 1 1 d . . .
H2 H 0.1618 0.2263 0.0252 0.028 Uiso 1 1 calc R . .
C3 C 0.0800(3) 0.18327(7) 0.01573(6) 0.0256(6) Uani 1 1 d . . .
C4 C 0.0085(3) 0.15871(7) 0.02655(6) 0.0293(7) Uani 1 1 d . . .
H4 H -0.0127 0.1409 0.0154 0.035 Uiso 1 1 calc R . .
C5 C -0.0319(3) 0.16017(8) 0.05359(7) 0.0292(7) Uani 1 1 d . A .
C6 C 0.0006(3) 0.18765(7) 0.06975(6) 0.0266(6) Uani 1 1 d . . .
H6 H -0.0267 0.1895 0.0878 0.032 Uiso 1 1 calc R . .
C7 C 0.1101(2) 0.24159(7) 0.07652(6) 0.0244(6) Uani 1 1 d . . .
C8 C 0.1215(3) 0.18091(8) -0.01358(6) 0.0298(7) Uani 1 1 d . . .
C9 C -0.1058(4) 0.13193(10) 0.06550(9) 0.0606(9) Uani 1 1 d DU . .
C13 C 0.0553(2) 0.38182(7) 0.08150(6) 0.0216(6) Uani 1 1 d . . .
C14 C 0.0052(2) 0.39064(7) 0.10647(6) 0.0214(6) Uani 1 1 d . . .
H14 H 0.0178 0.3776 0.1221 0.026 Uiso 1 1 calc R . .
C15 C -0.0638(2) 0.41882(7) 0.10835(6) 0.0208(6) Uani 1 1 d . . .
C16 C -0.0874(2) 0.43728(7) 0.08464(6) 0.0228(6) Uani 1 1 d . . .
H16 H -0.1352 0.4558 0.0858 0.027 Uiso 1 1 calc R . .
C17 C -0.0401(2) 0.42840(7) 0.05900(6) 0.0242(6) Uani 1 1 d . B .
C18 C 0.0342(2) 0.40111(7) 0.05798(6) 0.0244(6) Uani 1 1 d . . .
H18 H 0.0701 0.3957 0.0414 0.029 Uiso 1 1 calc R . .
C19 C 0.1245(2) 0.35061(7) 0.08002(6) 0.0206(6) Uani 1 1 d . . .
C20 C -0.1156(2) 0.42746(7) 0.13553(6) 0.0217(6) Uani 1 1 d . . .
C21 C -0.0749(3) 0.44669(9) 0.03216(7) 0.0413(7) Uani 1 1 d DU . .
C25 C 0.5419(3) 0.26866(9) 0.08291(8) 0.0388(8) Uani 1 1 d . . .
H25 H 0.5581 0.2861 0.0949 0.047 Uiso 1 1 calc R . .
C26 C 0.5541(4) 0.22117(10) 0.06162(9) 0.0536(11) Uani 1 1 d . . .
H26 H 0.5769 0.2000 0.0564 0.064 Uiso 1 1 calc R . .
C27 C 0.4666(3) 0.23953(10) 0.05042(9) 0.0493(10) Uani 1 1 d . . .
H27 H 0.4205 0.2332 0.0356 0.059 Uiso 1 1 calc R . .
C28 C 0.6845(3) 0.22878(10) 0.10290(10) 0.0533(10) Uani 1 1 d . . .
H28A H 0.7207 0.2478 0.1116 0.064 Uiso 1 1 calc R . .
H28B H 0.7441 0.2158 0.0940 0.064 Uiso 1 1 calc R . .
C29 C 0.6250 0.20768(15) 0.1250 0.0616(17) Uani 1 2 d S . .
H29A H 0.6817 0.1935 0.1338 0.074 Uiso 0.50 1 calc PR . .
H29B H 0.5683 0.1935 0.1162 0.074 Uiso 0.50 1 calc PR . .

loop_
_atom_site_aniso_label
_atom_site_aniso_U_11
_atom_site_aniso_U_22
_atom_site_aniso_U_33
_atom_site_aniso_U_23
_atom_site_aniso_U_13
_atom_site_aniso_U_12
C10 0.074(2) 0.042(2) 0.085(3) 0.011(2) 0.026(2) -0.014(2)
C11 0.079(3) 0.047(2) 0.086(3) -0.002(2) 0.020(2) -0.028(2)
C12 0.067(3) 0.045(2) 0.084(3) 0.004(2) 0.027(2) -0.020(2)
C10' 0.074(2) 0.042(2) 0.085(3) 0.011(2) 0.026(2) -0.014(2)
C11' 0.079(3) 0.047(2) 0.086(3) -0.002(2) 0.020(2) -0.028(2)
C12' 0.067(3) 0.045(2) 0.084(3) 0.004(2) 0.027(2) -0.020(2)
C22 0.058(2) 0.056(2) 0.0335(19) 0.0160(18) -0.0087(17) 0.0025(18)
C23 0.057(2) 0.048(2) 0.0339(18) 0.0173(17) 0.001(2) 0.014(2)
C24 0.059(2) 0.052(2) 0.0305(19) 0.0168(18) 0.0028(17) 0.0115(19)
C22' 0.058(2) 0.056(2) 0.0335(19) 0.0160(18) -0.0087(17) 0.0025(18)
C23' 0.057(2) 0.048(2) 0.0339(18) 0.0173(17) 0.001(2) 0.014(2)
C24' 0.059(2) 0.052(2) 0.0305(19) 0.0168(18) 0.0028(17) 0.0115(19)
Mn1 0.0296(3) 0.0198(3) 0.0174(3) -0.00264(16) 0.00309(16) -0.00251(17)
Mn2 0.0285(4) 0.0184(3) 0.0157(3) 0.000 0.0034(2) 0.000
Mn3 0.0283(4) 0.0176(3) 0.0139(3) 0.000 0.000 -0.0036(2)
O1 0.0529(16) 0.0370(14) 0.0512(16) -0.0136(12) 0.0094(12) -0.0233(12)
O2 0.0537(15) 0.0315(12) 0.0230(12) -0.0090(9) 0.0037(10) 0.0019(10)
O3 0.0521(15) 0.0449(14) 0.0192(11) -0.0037(10) 0.0088(10) -0.0035(11)
O4 0.0486(14) 0.0535(15) 0.0229(12) -0.0187(11) -0.0018(10) 0.0046(12)
O5 0.0243(10) 0.0230(11) 0.0256(11) -0.0034(8) 0.0048(8) 0.0025(8)
O6 0.0369(12) 0.0263(11) 0.0372(13) 0.0139(10) 0.0055(10) 0.0061(10)
O7 0.0402(12) 0.0299(12) 0.0153(10) 0.0035(8) 0.0019(8) -0.0008(10)
O8 0.0262(11) 0.0278(11) 0.0225(11) -0.0071(8) 0.0004(8) 0.0039(8)
O9 0.114(3) 0.107(3) 0.097(3) -0.012(3) 0.017(3) -0.027(3)
N1 0.0349(16) 0.0377(17) 0.0440(18) -0.0057(13) 0.0063(12) 0.0047(12)
N2 0.0408(16) 0.0389(17) 0.0519(19) -0.0074(14) -0.0010(14) 0.0079(13)
C1 0.0262(14) 0.0179(14) 0.0210(14) 0.0003(11) 0.0002(11) 0.0005(11)
C2 0.0279(15) 0.0214(14) 0.0209(15) -0.0020(12) 0.0017(11) -0.0016(11)
C3 0.0333(16) 0.0258(15) 0.0177(14) -0.0057(11) -0.0013(11) 0.0046(12)
C4 0.0360(17) 0.0230(15) 0.0289(16) -0.0102(12) -0.0055(12) -0.0040(12)
C5 0.0346(17) 0.0222(15) 0.0308(17) -0.0006(13) 0.0011(13) -0.0032(13)
C6 0.0343(16) 0.0262(15) 0.0192(14) -0.0038(12) 0.0058(12) -0.0007(13)
C7 0.0310(16) 0.0236(15) 0.0186(15) -0.0027(12) -0.0032(11) 0.0042(12)
C8 0.0376(18) 0.0315(17) 0.0205(15) -0.0062(13) 0.0004(12) 0.0090(14)
C9 0.067(2) 0.0380(16) 0.077(2) 0.0018(15) 0.0249(17) -0.0206(15)
C13 0.0231(14) 0.0203(14) 0.0215(14) 0.0009(11) 0.0021(10) 0.0008(11)
C14 0.0233(14) 0.0218(14) 0.0192(14) 0.0041(11) -0.0012(11) -0.0022(11)
C15 0.0211(13) 0.0204(13) 0.0209(14) -0.0020(11) 0.0019(10) -0.0032(11)
C16 0.0264(14) 0.0187(14) 0.0232(14) -0.0009(11) -0.0004(11) 0.0025(11)
C17 0.0283(16) 0.0235(15) 0.0208(14) 0.0037(12) 0.0032(11) 0.0012(12)
C18 0.0298(15) 0.0271(15) 0.0163(14) 0.0013(11) 0.0044(11) 0.0024(12)
C19 0.0238(14) 0.0199(14) 0.0182(13) -0.0004(11) -0.0026(10) 0.0009(10)
C20 0.0217(14) 0.0237(14) 0.0198(14) -0.0022(12) 0.0004(10) -0.0050(11)
C21 0.0520(17) 0.0452(16) 0.0268(13) 0.0152(12) -0.0008(12) 0.0088(13)
C25 0.0369(18) 0.0339(18) 0.046(2) -0.0070(15) 0.0026(15) 0.0041(14)
C26 0.056(2) 0.038(2) 0.067(3) -0.0180(19) 0.0023(19) 0.0092(18)
C27 0.052(2) 0.047(2) 0.050(2) -0.0185(18) -0.0004(18) 0.0062(18)
C28 0.047(2) 0.042(2) 0.070(3) -0.0001(19) -0.003(2) 0.0135(18)
C29 0.065(4) 0.035(3) 0.085(5) 0.000 -0.006(3) 0.000

loop_
_atom_type_symbol
_atom_type_description
_atom_type_scat_dispersion_real
_atom_type_scat_dispersion_imag
_atom_type_scat_source
C C 0.0033 0.0016 'International Tables Vol C Tables 4.2.6.8 and 6.1.1.4'
H H 0.0000 0.0000 'International Tables Vol C Tables 4.2.6.8 and 6.1.1.4'
N N 0.0061 0.0033 'International Tables Vol C Tables 4.2.6.8 and 6.1.1.4'
O O 0.0106 0.0060 'International Tables Vol C Tables 4.2.6.8 and 6.1.1.4'
Mn Mn 0.3368 0.7283 'International Tables Vol C Tables 4.2.6.8 and 6.1.1.4'

loop_
_geom_angle_atom_site_label_1
_geom_angle_atom_site_label_2
_geom_angle_atom_site_label_3
_geom_angle
_geom_angle_site_symmetry_1
_geom_angle_site_symmetry_3
C9 C10 H10A 109.5 . .
C9 C10 H10B 109.5 . .
C9 C10 H10C 109.5 . .
C9 C11 H11A 109.5 . .
C9 C11 H11B 109.5 . .
C9 C11 H11C 109.5 . .
C9 C12 H12A 109.5 . .
C9 C12 H12B 109.5 . .
C9 C12 H12C 109.5 . .
C9 C10' H10D 109.5 . .
C9 C10' H10E 109.5 . .
H10D C10' H10E 109.5 . .
C9 C10' H10F 109.5 . .
H10D C10' H10F 109.5 . .
H10E C10' H10F 109.5 . .
C9 C11' H11D 109.5 . .
C9 C11' H11E 109.5 . .
H11D C11' H11E 109.5 . .
C9 C11' H11F 109.5 . .
H11D C11' H11F 109.5 . .
H11E C11' H11F 109.5 . .
C9 C12' H12D 109.5 . .
C9 C12' H12E 109.5 . .
H12D C12' H12E 109.5 . .
C9 C12' H12F 109.5 . .
H12D C12' H12F 109.5 . .
H12E C12' H12F 109.5 . .
C21 C22 H22A 109.5 . .
C21 C22 H22B 109.5 . .
C21 C22 H22C 109.5 . .
C21 C23 H23A 109.5 . .
C21 C23 H23B 109.5 . .
C21 C23 H23C 109.5 . .
C21 C24 H24A 109.5 . .
C21 C24 H24B 109.5 . .
C21 C24 H24C 109.5 . .
C21 C22' H22D 109.5 . .
C21 C22' H22E 109.5 . .
H22D C22' H22E 109.5 . .
C21 C22' H22F 109.5 . .
H22D C22' H22F 109.5 . .
H22E C22' H22F 109.5 . .
C21 C23' H23D 109.5 . .
C21 C23' H23E 109.5 . .
H23D C23' H23E 109.5 . .
C21 C23' H23F 109.5 . .
H23D C23' H23F 109.5 . .
H23E C23' H23F 109.5 . .
C21 C24' H24D 109.5 . .
C21 C24' H24E 109.5 . .
H24D C24' H24E 109.5 . .
C21 C24' H24F 109.5 . .
H24D C24' H24F 109.5 . .
H24E C24' H24F 109.5 . .
O1 Mn1 O3 94.16(10) . 29
O1 Mn1 N1 93.37(11) . .
O3 Mn1 N1 88.04(10) 29 .
O1 Mn1 O5 116.59(10) . .
O3 Mn1 O5 87.81(8) 29 .
N1 Mn1 O5 149.97(10) . .
O1 Mn1 O8 89.06(9) . 12_554
O3 Mn1 O8 173.79(9) 29 12_554
N1 Mn1 O8 86.46(9) . 12_554
O5 Mn1 O8 95.51(7) . 12_554
O1 Mn1 O7 143.60(9) . 12_554
O3 Mn1 O7 121.86(8) 29 12_554
N1 Mn1 O7 83.64(9) . 12_554
O5 Mn1 O7 73.49(7) . 12_554
O8 Mn1 O7 54.59(7) 12_554 12_554
O1 Mn1 Mn3 160.06(8) . .
O3 Mn1 Mn3 84.68(7) 29 .
N1 Mn1 Mn3 106.46(8) . .
O5 Mn1 Mn3 43.53(5) . .
O8 Mn1 Mn3 94.10(5) 12_554 .
O7 Mn1 Mn3 44.39(5) 12_554 .
O6 Mn2 O6 85.59(13) 11_454 .
O6 Mn2 O2 95.52(9) 11_454 11_454
O6 Mn2 O2 167.74(8) . 11_454
O6 Mn2 O2 167.74(8) 11_454 .
O6 Mn2 O2 95.52(9) . .
O2 Mn2 O2 86.00(13) 11_454 .
O6 Mn2 O8 83.94(8) 11_454 12_554
O6 Mn2 O8 80.49(8) . 12_554
O2 Mn2 O8 87.47(8) 11_454 12_554
O2 Mn2 O8 108.29(8) . 12_554
O6 Mn2 O8 80.49(8) 11_454 2_455
O6 Mn2 O8 83.94(8) . 2_455
O2 Mn2 O8 108.29(8) 11_454 2_455
O2 Mn2 O8 87.47(8) . 2_455
O8 Mn2 O8 158.74(11) 12_554 2_455
O4 Mn3 O4 90.96(14) 29 18_665
O4 Mn3 O5 97.21(9) 29 2
O4 Mn3 O5 88.29(9) 18_665 2
O4 Mn3 O5 88.29(9) 29 .
O4 Mn3 O5 97.21(9) 18_665 .
O5 Mn3 O5 172.18(11) 2 .
O4 Mn3 O7 90.84(9) 29 12_554
O4 Mn3 O7 176.00(8) 18_665 12_554
O5 Mn3 O7 95.03(7) 2 12_554
O5 Mn3 O7 79.27(8) . 12_554
O4 Mn3 O7 176.00(8) 29 11_454
O4 Mn3 O7 90.84(9) 18_665 11_454
O5 Mn3 O7 79.27(8) 2 11_454
O5 Mn3 O7 95.03(7) . 11_454
O7 Mn3 O7 87.59(11) 12_554 11_454
O4 Mn3 Mn1 60.36(7) 29 .
O4 Mn3 Mn1 127.67(7) 18_665 .
O5 Mn3 Mn1 134.39(5) 2 .
O5 Mn3 Mn1 44.69(5) . .
O7 Mn3 Mn1 50.70(5) 12_554 .
O7 Mn3 Mn1 120.90(6) 11_454 .
O4 Mn3 Mn1 127.67(7) 29 2
O4 Mn3 Mn1 60.36(7) 18_665 2
O5 Mn3 Mn1 44.69(5) 2 2
O5 Mn3 Mn1 134.39(5) . 2
O7 Mn3 Mn1 120.90(6) 12_554 2
O7 Mn3 Mn1 50.70(5) 11_454 2
Mn1 Mn3 Mn1 170.47(3) . 2
C7 O1 Mn1 154.3(2) . .
C7 O2 Mn2 119.7(2) . .
C8 O3 Mn1 109.0(2) . 29
C8 O4 Mn3 138.7(2) . 29
C19 O5 Mn3 132.77(18) . .
C19 O5 Mn1 111.54(17) . .
Mn3 O5 Mn1 91.78(7) . .
C19 O6 Mn2 156.2(2) . .
C20 O7 Mn3 149.59(19) . 11_454
C20 O7 Mn1 88.62(17) . 12_454
Mn3 O7 Mn1 84.91(7) 11_454 12_454
C20 O8 Mn2 137.44(18) . 2_455
C20 O8 Mn1 96.24(17) . 12_454
Mn2 O8 Mn1 100.77(8) 2_455 12_454
H1W O9 H2W 97.9 . .
C25 N1 C27 105.9(3) . .
C25 N1 Mn1 128.5(2) . .
C27 N1 Mn1 122.2(2) . .
C25 N2 C26 107.1(3) . .
C25 N2 C28 125.9(3) . .
C26 N2 C28 125.8(3) . .
C2 C1 C6 120.2(3) . .
C2 C1 C7 118.3(3) . .
C6 C1 C7 121.5(3) . .
C1 C2 C3 119.7(3) . .
C1 C2 H2 120.2 . .
C3 C2 H2 120.2 . .
C4 C3 C2 119.8(3) . .
C4 C3 C8 120.1(3) . .
C2 C3 C8 120.2(3) . .
C5 C4 C3 121.6(3) . .
C5 C4 H4 119.2 . .
C3 C4 H4 119.2 . .
C4 C5 C6 117.8(3) . .
C4 C5 C9 120.6(3) . .
C6 C5 C9 121.6(3) . .
C1 C6 C5 121.0(3) . .
C1 C6 H6 119.5 . .
C5 C6 H6 119.5 . .
O2 C7 O1 123.4(3) . .
O2 C7 C1 120.6(3) . .
O1 C7 C1 116.0(3) . .
O3 C8 O4 123.8(3) . .
O3 C8 C3 118.1(3) . .
O4 C8 C3 118.0(3) . .
C12 C9 C10' 131.9(6) . .
C12 C9 C11 111.4(4) . .
C10' C9 C11 63.4(6) . .
C12 C9 C5 111.8(4) . .
C10' C9 C5 113.8(6) . .
C11 C9 C5 112.5(4) . .
C10' C9 C12' 109.1(6) . .
C11 C9 C12' 128.5(7) . .
C5 C9 C12' 116.0(6) . .
C12 C9 C10 109.2(4) . .
C11 C9 C10 105.7(4) . .
C5 C9 C10 105.9(4) . .
C12' C9 C10 76.5(6) . .
C12 C9 C11' 74.4(6) . .
C10' C9 C11' 106.1(6) . .
C5 C9 C11' 106.6(6) . .
C12' C9 C11' 104.4(5) . .
C10 C9 C11' 142.9(6) . .
C14 C13 C18 119.5(3) . .
C14 C13 C19 118.8(2) . .
C18 C13 C19 121.5(2) . .
C13 C14 C15 120.4(3) . .
C13 C14 H14 119.8 . .
C15 C14 H14 119.8 . .
C14 C15 C16 119.6(3) . .
C14 C15 C20 118.8(3) . .
C16 C15 C20 121.6(3) . .
C15 C16 C17 121.0(3) . .
C15 C16 H16 119.5 . .
C17 C16 H16 119.5 . .
C18 C17 C16 118.2(3) . .
C18 C17 C21 120.4(3) . .
C16 C17 C21 121.3(3) . .
C17 C18 C13 121.1(3) . .
C17 C18 H18 119.5 . .
C13 C18 H18 119.5 . .
O6 C19 O5 122.5(3) . .
O6 C19 C13 118.1(2) . .
O5 C19 C13 119.4(2) . .
O7 C20 O8 120.5(3) . .
O7 C20 C15 119.6(3) . .
O8 C20 C15 119.9(3) . .
C24' C21 C23 127.3(5) . .
C24' C21 C22 70.4(4) . .
C23 C21 C22 111.4(4) . .
C24' C21 C17 114.9(4) . .
C23 C21 C17 114.3(4) . .
C22 C21 C17 106.9(4) . .
C24' C21 C23' 110.7(4) . .
C22 C21 C23' 138.1(4) . .
C17 C21 C23' 109.5(4) . .
C23 C21 C24 109.0(4) . .
C22 C21 C24 106.7(4) . .
C17 C21 C24 108.3(4) . .
C23' C21 C24 80.8(4) . .
C24' C21 C22' 109.0(4) . .
C23 C21 C22' 72.6(4) . .
C17 C21 C22' 107.2(3) . .
C23' C21 C22' 105.1(4) . .
C24 C21 C22' 139.5(4) . .
N1 C25 N2 111.8(3) . .
N1 C25 H25 124.1 . .
N2 C25 H25 124.1 . .
N2 C26 C27 106.4(3) . .
N2 C26 H26 126.8 . .
C27 C26 H26 126.8 . .
C26 C27 N1 108.6(4) . .
C26 C27 H27 125.7 . .
N1 C27 H27 125.7 . .
N2 C28 C29 110.9(3) . .
N2 C28 H28A 109.5 . .
C29 C28 H28A 109.5 . .
N2 C28 H28B 109.5 . .
C29 C28 H28B 109.5 . .
H28A C28 H28B 108.0 . .
C28 C29 C28 112.6(5) . 11_554
C28 C29 H29A 109.1 . .
C28 C29 H29A 109.1 11_554 .
C28 C29 H29B 109.1 . .
C28 C29 H29B 109.1 11_554 .
H29A C29 H29B 107.8 . .

loop_
_geom_bond_atom_site_label_1
_geom_bond_atom_site_label_2
_geom_bond_distance
_geom_bond_site_symmetry_2
C10 C9 1.557(6) .
C10 H10A 0.9600 .
C10 H10B 0.9600 .
C10 H10C 0.9600 .
C11 C9 1.525(6) .
C11 H11A 0.9600 .
C11 H11B 0.9600 .
C11 H11C 0.9600 .
C12 C9 1.487(6) .
C12 H12A 0.9600 .
C12 H12B 0.9600 .
C12 H12C 0.9600 .
C10' C9 1.500(8) .
C10' H10D 0.9600 .
C10' H10E 0.9600 .
C10' H10F 0.9600 .
C11' C9 1.580(8) .
C11' H11D 0.9600 .
C11' H11E 0.9600 .
C11' H11F 0.9600 .
C12' C9 1.539(8) .
C12' H12D 0.9600 .
C12' H12E 0.9600 .
C12' H12F 0.9600 .
C22 C21 1.542(6) .
C22 H22A 0.9600 .
C22 H22B 0.9600 .
C22 H22C 0.9600 .
C23 C21 1.482(6) .
C23 H23A 0.9600 .
C23 H23B 0.9600 .
C23 H23C 0.9600 .
C24 C21 1.571(6) .
C24 H24A 0.9600 .
C24 H24B 0.9600 .
C24 H24C 0.9600 .
C22' C21 1.573(6) .
C22' H22D 0.9600 .
C22' H22E 0.9600 .
C22' H22F 0.9600 .
C23' C21 1.557(6) .
C23' H23D 0.9600 .
C23' H23E 0.9600 .
C23' H23F 0.9600 .
C24' C21 1.481(6) .
C24' H24D 0.9600 .
C24' H24E 0.9600 .
C24' H24F 0.9600 .
Mn1 O1 2.051(2) .
Mn1 O3 2.116(2) 29
Mn1 N1 2.221(3) .
Mn1 O5 2.252(2) .
Mn1 O8 2.309(2) 12_554
Mn1 O7 2.486(2) 12_554
Mn1 Mn3 3.2006(5) .
Mn2 O6 2.166(2) 11_454
Mn2 O6 2.166(2) .
Mn2 O2 2.178(2) 11_454
Mn2 O2 2.178(2) .
Mn2 O8 2.300(2) 12_554
Mn2 O8 2.300(2) 2_455
Mn3 O4 2.107(2) 29
Mn3 O4 2.107(2) 18_665
Mn3 O5 2.205(2) 2
Mn3 O5 2.205(2) .
Mn3 O7 2.248(2) 12_554
Mn3 O7 2.248(2) 11_454
Mn3 Mn1 3.2006(5) 2
O1 C7 1.249(4) .
O2 C7 1.249(4) .
O3 C8 1.249(4) .
O3 Mn1 2.116(2) 29
O4 C8 1.264(4) .
O4 Mn3 2.107(2) 29
O5 C19 1.290(3) .
O6 C19 1.236(4) .
O7 C20 1.258(4) .
O7 Mn3 2.248(2) 11_454
O7 Mn1 2.486(2) 12_454
O8 C20 1.281(3) .
O8 Mn2 2.300(2) 2_455
O8 Mn1 2.309(2) 12_454
O9 H1W 0.8502 .
O9 H2W 0.8501 .
N1 C25 1.312(4) .
N1 C27 1.378(5) .
N2 C25 1.338(4) .
N2 C26 1.367(5) .
N2 C28 1.469(5) .
C1 C2 1.387(4) .
C1 C6 1.393(4) .
C1 C7 1.515(4) .
C2 C3 1.394(4) .
C2 H2 0.9300 .
C3 C4 1.393(4) .
C3 C8 1.501(4) .
C4 C5 1.391(4) .
C4 H4 0.9300 .
C5 C6 1.406(4) .
C5 C9 1.537(5) .
C6 H6 0.9300 .
C13 C14 1.387(4) .
C13 C18 1.399(4) .
C13 C19 1.494(4) .
C14 C15 1.392(4) .
C14 H14 0.9300 .
C15 C16 1.394(4) .
C15 C20 1.487(4) .
C16 C17 1.403(4) .
C16 H16 0.9300 .
C17 C18 1.398(4) .
C17 C21 1.547(4) .
C18 H18 0.9300 .
C25 H25 0.9300 .
C26 C27 1.368(6) .
C26 H26 0.9300 .
C27 H27 0.9300 .
C28 C29 1.530(6) .
C28 H28A 0.9700 .
C28 H28B 0.9700 .
C29 C28 1.530(6) 11_554
C29 H29A 0.9700 .
C29 H29B 0.9700 .

loop_
_geom_hbond_atom_site_label_D
_geom_hbond_atom_site_label_H
_geom_hbond_atom_site_label_A
_geom_hbond_distance_DH
_geom_hbond_distance_HA
_geom_hbond_distance_DA
_geom_hbond_angle_DHA
_geom_hbond_site_symmetry_A
O9 H2W O1 0.85 2.63 3.373(5) 146.2 11_554
O9 H1W O2 0.85 2.02 2.869(5) 173.7 1_655

loop_
_geom_torsion_atom_site_label_1
_geom_torsion_atom_site_label_2
_geom_torsion_atom_site_label_3
_geom_torsion_atom_site_label_4
_geom_torsion
_geom_torsion_site_symmetry_1
_geom_torsion_site_symmetry_4
O1 Mn1 Mn3 O4 -116.9(2) . 29
O3 Mn1 Mn3 O4 -29.35(10) 29 29
N1 Mn1 Mn3 O4 57.03(11) . 29
O5 Mn1 Mn3 O4 -121.77(11) . 29
O8 Mn1 Mn3 O4 144.54(9) 12_554 29
O7 Mn1 Mn3 O4 119.19(11) 12_554 29
O1 Mn1 Mn3 O4 -51.4(2) . 18_665
O3 Mn1 Mn3 O4 36.13(11) 29 18_665
N1 Mn1 Mn3 O4 122.51(12) . 18_665
O5 Mn1 Mn3 O4 -56.29(11) . 18_665
O8 Mn1 Mn3 O4 -149.98(10) 12_554 18_665
O7 Mn1 Mn3 O4 -175.33(11) 12_554 18_665
O1 Mn1 Mn3 O5 173.9(2) . 2
O3 Mn1 Mn3 O5 -98.54(10) 29 2
N1 Mn1 Mn3 O5 -12.17(12) . 2
O5 Mn1 Mn3 O5 169.04(15) . 2
O8 Mn1 Mn3 O5 75.35(9) 12_554 2
O7 Mn1 Mn3 O5 49.99(10) 12_554 2
O1 Mn1 Mn3 O5 4.9(2) . .
O3 Mn1 Mn3 O5 92.42(10) 29 .
N1 Mn1 Mn3 O5 178.80(11) . .
O8 Mn1 Mn3 O5 -93.69(9) 12_554 .
O7 Mn1 Mn3 O5 -119.04(10) 12_554 .
O1 Mn1 Mn3 O7 123.9(2) . 12_554
O3 Mn1 Mn3 O7 -148.53(10) 29 12_554
N1 Mn1 Mn3 O7 -62.16(11) . 12_554
O5 Mn1 Mn3 O7 119.04(10) . 12_554
O8 Mn1 Mn3 O7 25.36(9) 12_554 12_554
O1 Mn1 Mn3 O7 67.5(2) . 11_454
O3 Mn1 Mn3 O7 155.06(9) 29 11_454
N1 Mn1 Mn3 O7 -118.57(11) . 11_454
O5 Mn1 Mn3 O7 62.63(10) . 11_454
O8 Mn1 Mn3 O7 -31.05(8) 12_554 11_454
O7 Mn1 Mn3 O7 -56.41(13) 12_554 11_454
O3 Mn1 O1 C7 -136.1(6) 29 .
N1 Mn1 O1 C7 135.6(6) . .
O5 Mn1 O1 C7 -46.5(6) . .
O8 Mn1 O1 C7 49.2(6) 12_554 .
O7 Mn1 O1 C7 51.8(6) 12_554 .
Mn3 Mn1 O1 C7 -50.3(7) . .
O6 Mn2 O2 C7 158.1(4) 11_454 .
O6 Mn2 O2 C7 63.4(2) . .
O2 Mn2 O2 C7 -104.3(2) 11_454 .
O8 Mn2 O2 C7 -18.3(2) 12_554 .
O8 Mn2 O2 C7 147.1(2) 2_455 .
O4 Mn3 O5 C19 169.6(3) 29 .
O4 Mn3 O5 C19 -99.6(2) 18_665 .
O7 Mn3 O5 C19 78.4(2) 12_554 .
O7 Mn3 O5 C19 -8.1(2) 11_454 .
Mn1 Mn3 O5 C19 122.0(3) . .
Mn1 Mn3 O5 C19 -44.7(3) 2 .
O4 Mn3 O5 Mn1 47.67(9) 29 .
O4 Mn3 O5 Mn1 138.42(9) 18_665 .
O7 Mn3 O5 Mn1 -43.51(7) 12_554 .
O7 Mn3 O5 Mn1 -130.09(7) 11_454 .
Mn1 Mn3 O5 Mn1 -166.60(4) 2 .
O1 Mn1 O5 C19 43.9(2) . .
O3 Mn1 O5 C19 137.45(19) 29 .
N1 Mn1 O5 C19 -140.3(2) . .
O8 Mn1 O5 C19 -47.81(18) 12_554 .
O7 Mn1 O5 C19 -98.33(18) 12_554 .
Mn3 Mn1 O5 C19 -138.0(2) . .
O1 Mn1 O5 Mn3 -178.14(9) . .
O3 Mn1 O5 Mn3 -84.58(9) 29 .
N1 Mn1 O5 Mn3 -2.3(2) . .
O8 Mn1 O5 Mn3 90.16(7) 12_554 .
O7 Mn1 O5 Mn3 39.64(7) 12_554 .
O6 Mn2 O6 C19 71.6(5) 11_454 .
O2 Mn2 O6 C19 -24.1(8) 11_454 .
O2 Mn2 O6 C19 -120.7(5) . .
O8 Mn2 O6 C19 -13.0(5) 12_554 .
O8 Mn2 O6 C19 152.4(5) 2_455 .
O1 Mn1 N1 C25 -117.2(3) . .
O3 Mn1 N1 C25 148.7(3) 29 .
O5 Mn1 N1 C25 66.5(4) . .
O8 Mn1 N1 C25 -28.4(3) 12_554 .
O7 Mn1 N1 C25 26.4(3) 12_554 .
Mn3 Mn1 N1 C25 64.9(3) . .
O1 Mn1 N1 C27 39.1(3) . .
O3 Mn1 N1 C27 -55.0(3) 29 .
O5 Mn1 N1 C27 -137.2(3) . .
O8 Mn1 N1 C27 127.9(3) 12_554 .
O7 Mn1 N1 C27 -177.3(3) 12_554 .
Mn3 Mn1 N1 C27 -138.8(3) . .
C6 C1 C2 C3 0.3(4) . .
C7 C1 C2 C3 -179.6(3) . .
C1 C2 C3 C4 -1.1(4) . .
C1 C2 C3 C8 179.2(3) . .
C2 C3 C4 C5 0.5(5) . .
C8 C3 C4 C5 -179.8(3) . .
C3 C4 C5 C6 0.8(5) . .
C3 C4 C5 C9 -177.1(3) . .
C2 C1 C6 C5 1.0(5) . .
C7 C1 C6 C5 -179.1(3) . .
C4 C5 C6 C1 -1.5(5) . .
C9 C5 C6 C1 176.3(3) . .
Mn2 O2 C7 O1 -5.3(4) . .
Mn2 O2 C7 C1 174.17(19) . .
Mn1 O1 C7 O2 -17.2(8) . .
Mn1 O1 C7 C1 163.3(4) . .
C2 C1 C7 O2 165.7(3) . .
C6 C1 C7 O2 -14.2(4) . .
C2 C1 C7 O1 -14.9(4) . .
C6 C1 C7 O1 165.2(3) . .
Mn1 O3 C8 O4 13.8(4) 29 .
Mn1 O3 C8 C3 -163.8(2) 29 .
Mn3 O4 C8 O3 43.4(5) 29 .
Mn3 O4 C8 C3 -138.9(3) 29 .
C4 C3 C8 O3 -170.9(3) . .
C2 C3 C8 O3 8.8(4) . .
C4 C3 C8 O4 11.4(4) . .
C2 C3 C8 O4 -168.9(3) . .
C4 C5 C9 C12 -138.0(4) . .
C6 C5 C9 C12 44.3(6) . .
C4 C5 C9 C10' 58.0(7) . .
C6 C5 C9 C10' -119.7(7) . .
C4 C5 C9 C11 -11.7(6) . .
C6 C5 C9 C11 170.5(4) . .
C4 C5 C9 C12' -174.2(7) . .
C6 C5 C9 C12' 8.0(8) . .
C4 C5 C9 C10 103.3(4) . .
C6 C5 C9 C10 -74.5(5) . .
C4 C5 C9 C11' -58.5(7) . .
C6 C5 C9 C11' 123.7(6) . .
C18 C13 C14 C15 -1.3(4) . .
C19 C13 C14 C15 -177.3(2) . .
C13 C14 C15 C16 3.3(4) . .
C13 C14 C15 C20 -179.8(2) . .
C14 C15 C16 C17 -1.7(4) . .
C20 C15 C16 C17 -178.5(3) . .
C15 C16 C17 C18 -1.9(4) . .
C15 C16 C17 C21 174.1(3) . .
C16 C17 C18 C13 4.0(4) . .
C21 C17 C18 C13 -172.1(3) . .
C14 C13 C18 C17 -2.5(4) . .
C19 C13 C18 C17 173.5(3) . .
Mn2 O6 C19 O5 49.6(7) . .
Mn2 O6 C19 C13 -131.4(4) . .
Mn3 O5 C19 O6 -115.4(3) . .
Mn1 O5 C19 O6 -1.1(3) . .
Mn3 O5 C19 C13 65.7(3) . .
Mn1 O5 C19 C13 179.90(19) . .
C14 C13 C19 O6 30.9(4) . .
C18 C13 C19 O6 -145.1(3) . .
C14 C13 C19 O5 -150.1(3) . .
C18 C13 C19 O5 33.9(4) . .
Mn3 O7 C20 O8 74.3(5) 11_454 .
Mn1 O7 C20 O8 -3.2(3) 12_454 .
Mn3 O7 C20 C15 -108.8(4) 11_454 .
Mn1 O7 C20 C15 173.7(2) 12_454 .
Mn2 O8 C20 O7 -109.9(3) 2_455 .
Mn1 O8 C20 O7 3.4(3) 12_454 .
Mn2 O8 C20 C15 73.2(4) 2_455 .
Mn1 O8 C20 C15 -173.4(2) 12_454 .
C14 C15 C20 O7 9.0(4) . .
C16 C15 C20 O7 -174.3(3) . .
C14 C15 C20 O8 -174.1(2) . .
C16 C15 C20 O8 2.6(4) . .
C18 C17 C21 C24' -9.4(5) . .
C16 C17 C21 C24' 174.6(4) . .
C18 C17 C21 C23 -169.9(4) . .
C16 C17 C21 C23 14.1(5) . .
C18 C17 C21 C22 66.4(5) . .
C16 C17 C21 C22 -109.5(4) . .
C18 C17 C21 C23' -134.6(4) . .
C16 C17 C21 C23' 49.4(5) . .
C18 C17 C21 C24 -48.2(5) . .
C16 C17 C21 C24 135.8(4) . .
C18 C17 C21 C22' 111.9(4) . .
C16 C17 C21 C22' -64.1(5) . .
C27 N1 C25 N2 -2.6(4) . .
Mn1 N1 C25 N2 156.7(3) . .
C26 N2 C25 N1 1.2(4) . .
C28 N2 C25 N1 -166.9(4) . .
C25 N2 C26 C27 0.7(5) . .
C28 N2 C26 C27 168.9(4) . .
N2 C26 C27 N1 -2.3(5) . .
C25 N1 C27 C26 3.0(5) . .
Mn1 N1 C27 C26 -157.9(3) . .
C25 N2 C28 C29 90.9(5) . .
C26 N2 C28 C29 -75.1(5) . .
N2 C28 C29 C28 -81.5(3) . 11_554
